data_1569864
loop_
_publ_author_name
'You, Shihai'
'Yu, Panpan'
'Zhu, Tingting'
'Guan, Qianwen'
'Wu, Jianbo'
'Dai, Hongliang'
'Zhong, Haiqing'
'Zhu, Zeng-Kui'
'Luo, Junhua'

_publ_section_title
;
 Alternating chiral and achiral spacers for constructing two-dimensional
 chiral hybrid perovskites toward circular-polarization-sensitive
 photodetection.
;
_journal_issue 11
_journal_name_full 'Materials horizons'
_journal_page_first 5307
_journal_page_last 5312
_journal_paper_doi 10.1039/d3mh00745f
_journal_volume 10
_journal_year 2023
_chemical_absolute_configuration ad
_chemical_formula_moiety 'Br4 Pb, C9 H14 N, C5 H14 N'
_chemical_formula_sum 'C14 H28 Br4 N2 Pb'
_chemical_formula_weight 751.21
_space_group_crystal_system orthorhombic
_space_group_IT_number 19
_space_group_name_Hall 'P 2ac 2ab'
_space_group_name_H-M_alt 'P 21 21 21'
_atom_sites_solution_hydrogens geom
_atom_sites_solution_primary dual
_audit_creation_date 2023-03-25
_audit_creation_method
;
Olex2 1.5
(compiled 2021.12.09 svn.r5202d8cf for OlexSys, GUI svn.r6439)
;
_audit_update_record
;
2023-03-30 deposited with the CCDC.	2023-09-12 downloaded from the CCDC.
;
_cell_angle_alpha 90
_cell_angle_beta 90
_cell_angle_gamma 90
_cell_formula_units_Z 4
_cell_length_a 8.0152(3)
_cell_length_b 8.4073(3)
_cell_length_c 34.5750(15)
_cell_measurement_reflns_used 6767
_cell_measurement_temperature 300.40(10)
_cell_measurement_theta_max 29.3490
_cell_measurement_theta_min 2.3420
_cell_volume 2329.88(16)
_computing_cell_refinement 'CrysAlisPro 1.171.42.73a (Rigaku OD, 2022)'
_computing_data_collection 'CrysAlisPro 1.171.42.73a (Rigaku OD, 2022)'
_computing_data_reduction 'CrysAlisPro 1.171.42.73a (Rigaku OD, 2022)'
_computing_molecular_graphics 'Olex2 1.5 (Dolomanov et al., 2009)'
_computing_publication_material 'Olex2 1.5 (Dolomanov et al., 2009)'
_computing_structure_refinement 'SHELXL 2018/3 (Sheldrick, 2015)'
_computing_structure_solution 'SHELXT 2018/2 (Sheldrick, 2018)'
_diffrn_ambient_temperature 300.15
_diffrn_detector_area_resol_mean 10.0000
_diffrn_detector_type HyPix
_diffrn_measured_fraction_theta_full 0.998
_diffrn_measured_fraction_theta_max 0.998
_diffrn_measurement_details
;
List of Runs (angles in degrees, time in seconds):

  # Type    Start    End  Width  t~exp~   \w     \q     \k     \f   Frames
#--------------------------------------------------------------------------
  1  \w    -36.00  35.00   0.50    1.47    --    6.70 -86.00  84.00  142
  2  \w    -18.00  12.00   0.50    1.47    --   -5.06 -99.00  30.00   60
  3  \w    -13.00  28.00   0.50    1.47    --   -5.06 -99.00 -60.00   82
  4  \w      0.00  28.00   0.50    1.47    --   -5.06 -99.00 -90.00   56
  5  \w    -15.00  11.00   0.50    1.47    --    6.70  86.00-157.00   52
;
_diffrn_measurement_device 'four-circle diffractometer'
_diffrn_measurement_device_type 'XtaLAB Synergy R, HyPix'
_diffrn_measurement_method '\w scans'
_diffrn_radiation_type MoK\a
_diffrn_radiation_wavelength 0.71073
_diffrn_reflns_av_R_equivalents 0.0512
_diffrn_reflns_av_unetI/netI 0.0456
_diffrn_reflns_Laue_measured_fraction_full 0.998
_diffrn_reflns_Laue_measured_fraction_max 0.998
_diffrn_reflns_limit_h_max 9
_diffrn_reflns_limit_h_min -9
_diffrn_reflns_limit_k_max 9
_diffrn_reflns_limit_k_min -9
_diffrn_reflns_limit_l_max 38
_diffrn_reflns_limit_l_min -41
_diffrn_reflns_number 12417
_diffrn_reflns_point_group_measured_fraction_full 0.983
_diffrn_reflns_point_group_measured_fraction_max 0.982
_diffrn_reflns_theta_full 24.999
_diffrn_reflns_theta_max 24.999
_diffrn_reflns_theta_min 2.356
_exptl_absorpt_coefficient_mu 14.098
_exptl_absorpt_correction_T_max 1.00000
_exptl_absorpt_correction_T_min 0.10071
_exptl_absorpt_correction_type multi-scan
_exptl_absorpt_process_details
;
CrysAlisPro 1.171.42.73a (Rigaku Oxford Diffraction, 2022)
Empirical absorption correction using spherical harmonics,
implemented in SCALE3 ABSPACK scaling algorithm.
;
_exptl_crystal_colour 'clear light colourless'
_exptl_crystal_colour_lustre clear
_exptl_crystal_colour_modifier light
_exptl_crystal_colour_primary colourless
_exptl_crystal_density_diffrn 2.142
_exptl_crystal_description plate
_exptl_crystal_F_000 1392
_exptl_crystal_size_max 0.2
_exptl_crystal_size_mid 0.2
_exptl_crystal_size_min 0.02
_refine_diff_density_max 1.360
_refine_diff_density_min -1.250
_refine_diff_density_rms 0.247
_refine_ls_abs_structure_details
;
 Flack x determined using 1153 quotients [(I+)-(I-)]/[(I+)+(I-)]
 (Parsons, Flack and Wagner, Acta Cryst. B69 (2013) 249-259).
;
_refine_ls_abs_structure_Flack 0.001(12)
_refine_ls_extinction_method none
_refine_ls_goodness_of_fit_ref 1.107
_refine_ls_hydrogen_treatment constr
_refine_ls_matrix_type full
_refine_ls_number_parameters 182
_refine_ls_number_reflns 4026
_refine_ls_number_restraints 28
_refine_ls_restrained_S_all 1.105
_refine_ls_R_factor_all 0.0597
_refine_ls_R_factor_gt 0.0460
_refine_ls_shift/su_max 0.001
_refine_ls_shift/su_mean 0.000
_refine_ls_structure_factor_coef Fsqd
_refine_ls_weighting_details 'w=1/[\s^2^(Fo^2^)+(0.0568P)^2^+8.7364P] where P=(Fo^2^+2Fc^2^)/3'
_refine_ls_weighting_scheme calc
_refine_ls_wR_factor_gt 0.1110
_refine_ls_wR_factor_ref 0.1172
_reflns_Friedel_coverage 0.692
_reflns_Friedel_fraction_full 0.961
_reflns_Friedel_fraction_max 0.961
_reflns_number_gt 3398
_reflns_number_total 4026
_reflns_threshold_expression 'I > 2\s(I)'
_cod_data_source_file d3mh00745f2.cif
_cod_data_source_block 220728e4_ss_auto
_cod_depositor_comments 'Adding full bibliography for 1569862--1569864.cif.'
_cod_database_code 1569864
_shelx_shelxl_version_number 2018/3
_shelx_space_group_comment
;
The symmetry employed for this shelxl refinement is uniquely defined
by the following loop, which should always be used as a source of
symmetry information in preference to the above space-group names.
They are only intended as comments.
;
_shelx_estimated_absorpt_t_max 0.766
_shelx_estimated_absorpt_t_min 0.165
_olex2_refinement_description
;
1. Fixed Uiso
 At 1.2 times of:
  All C(H) groups, All C(H,H) groups, All N(H,H,H) groups
 At 1.5 times of:
  All C(H,H,H) groups
2. Restrained distances
 C8-C7 = C7-C6
 1.5 with sigma of 0.01
 N1-C8
 1.5 with sigma of 0.01
 C5-C4 = C4-C3 = C3-C2 = C2-C1
 1.5 with sigma of 0.01
 C3-C1
 2.4 with sigma of 0.02
 C5-C3
 2.4 with sigma of 0.02
 C4-C2
 2.4 with sigma of 0.02
3. Uiso/Uaniso restraints and constraints
Uanis(C12) \\sim Ueq: with sigma of 0.01 and sigma for terminal atoms of 0.02
Uanis(C2) \\sim Ueq: with sigma of 0.01 and sigma for terminal atoms of 0.02
Uanis(C3) \\sim Ueq: with sigma of 0.01 and sigma for terminal atoms of 0.02
4.a Ternary CH refined with riding coordinates:
 C8(H8)
4.b Secondary CH2 refined with riding coordinates:
 C7(H7A,H7B), C5(H5A,H5B), C4(H4A,H4B), C3(H3A,H3B), C2(H2D,H2E)
4.c Aromatic/amide H refined with riding coordinates:
 C14(H14), C10(H10), C11(H11), C12(H12), C13(H13)
4.d Fitted hexagon refined as free rotating group:
 C14(C9,C10,C11,C12,C13)
4.e Idealised Me refined as rotating group:
 N1(H1A,H1B,H1C), N2(H2A,H2B,H2C), C6(H6A,H6B,H6C), C1(H1D,H1E,H1F)
;
_olex2_submission_special_instructions 'No special instructions were received'
_oxdiff_exptl_absorpt_empirical_details
;
Empirical correction (ABSPACK) includes:
- Absorption correction using spherical harmonics
- Frame scaling
;

loop_
_space_group_symop_operation_xyz
'x, y, z'
'-x+1/2, -y, z+1/2'
'-x, y+1/2, -z+1/2'
'x+1/2, -y+1/2, -z'

loop_
_atom_site_label
_atom_site_type_symbol
_atom_site_fract_x
_atom_site_fract_y
_atom_site_fract_z
_atom_site_U_iso_or_equiv
_atom_site_adp_type
_atom_site_occupancy
_atom_site_site_symmetry_order
_atom_site_calc_flag
_atom_site_refinement_flags_posn
_atom_site_refinement_flags_adp
_atom_site_refinement_flags_occupancy
_atom_site_disorder_assembly
_atom_site_disorder_group
Pb1 Pb 0.25856(7) 0.47973(6) 0.75247(2) 0.0396(2) Uani 1 1 d . . . . .
Br3 Br 0.5651(3) 0.2943(2) 0.76794(6) 0.0609(6) Uani 1 1 d . . . . .
Br1 Br 0.2301(3) 0.5420(3) 0.83909(6) 0.0653(5) Uani 1 1 d . . . . .
Br2 Br 0.0517(2) 0.1871(2) 0.75907(7) 0.0663(6) Uani 1 1 d . . . . .
Br4 Br 0.2952(3) 0.4078(3) 0.67043(6) 0.0731(7) Uani 1 1 d . . . . .
N1 N 0.194(2) 0.0285(19) 0.6687(4) 0.067(5) Uani 1 1 d D . . . .
H1A H 0.083657 0.022084 0.665691 0.080 Uiso 1 1 calc R U . . .
H1B H 0.223133 0.129928 0.671506 0.080 Uiso 1 1 calc R U . . .
H1C H 0.223838 -0.026000 0.689653 0.080 Uiso 1 1 calc R U . . .
N2 N 0.274(3) 0.936(2) 0.8195(5) 0.097(7) Uani 1 1 d . . . . .
H2A H 0.264308 0.986683 0.797050 0.117 Uiso 1 1 calc R U . . .
H2B H 0.212560 0.847414 0.818873 0.117 Uiso 1 1 calc R U . . .
H2C H 0.380480 0.909952 0.823386 0.117 Uiso 1 1 calc R U . . .
C8 C 0.278(2) -0.039(2) 0.6340(5) 0.062(5) Uani 1 1 d D . . . .
H8 H 0.396848 -0.054784 0.639983 0.074 Uiso 1 1 calc R U . . .
C7 C 0.201(3) -0.199(2) 0.6257(6) 0.074(7) Uani 1 1 d D . . . .
H7A H 0.083892 -0.183114 0.619620 0.089 Uiso 1 1 calc R U . . .
H7B H 0.206729 -0.263302 0.648946 0.089 Uiso 1 1 calc R U . . .
C14 C 0.1074(18) 0.112(2) 0.5854(5) 0.088(9) Uani 1 1 d G . . . .
H14 H 0.011477 0.070217 0.596534 0.106 Uiso 1 1 calc R U . . .
C9 C 0.263(2) 0.0739(16) 0.6003(3) 0.059(5) Uani 1 1 d G . . . .
C10 C 0.4065(18) 0.137(2) 0.5837(5) 0.098(10) Uani 1 1 d G . . . .
H10 H 0.510814 0.111251 0.593673 0.118 Uiso 1 1 calc R U . . .
C11 C 0.394(3) 0.239(2) 0.5521(6) 0.142(15) Uani 1 1 d G . . . .
H11 H 0.489873 0.280715 0.540940 0.170 Uiso 1 1 calc R U . . .
C12 C 0.238(4) 0.2770(18) 0.5371(4) 0.128(11) Uani 1 1 d G U . . .
H12 H 0.229734 0.344931 0.516002 0.153 Uiso 1 1 calc R U . . .
C13 C 0.095(3) 0.214(3) 0.5538(5) 0.127(13) Uani 1 1 d G . . . .
H13 H -0.009466 0.239684 0.543799 0.152 Uiso 1 1 calc R U . . .
C5 C 0.217(4) 1.038(4) 0.8507(7) 0.129(12) Uani 1 1 d D . . . .
H5A H 0.095701 1.040714 0.849830 0.155 Uiso 1 1 calc R U . . .
H5B H 0.256269 1.144615 0.845614 0.155 Uiso 1 1 calc R U . . .
C4 C 0.268(4) 0.993(3) 0.8906(7) 0.141(13) Uani 1 1 d D . . . .
H4A H 0.388374 0.990902 0.892736 0.170 Uiso 1 1 calc R U . . .
H4B H 0.224416 0.889098 0.897323 0.170 Uiso 1 1 calc R U . . .
C3 C 0.196(5) 1.118(5) 0.9167(8) 0.180(18) Uani 1 1 d D U . . .
H3A H 0.221164 1.222950 0.906495 0.216 Uiso 1 1 calc R U . . .
H3B H 0.075613 1.106795 0.917865 0.216 Uiso 1 1 calc R U . . .
C6 C 0.282(5) -0.288(3) 0.5931(8) 0.141(14) Uani 1 1 d D . . . .
H6A H 0.237252 -0.251307 0.568890 0.211 Uiso 1 1 calc R U . . .
H6B H 0.260383 -0.399511 0.595879 0.211 Uiso 1 1 calc R U . . .
H6C H 0.400216 -0.269483 0.593570 0.211 Uiso 1 1 calc R U . . .
C1 C 0.204(7) 1.242(7) 0.9790(12) 0.30(4) Uani 1 1 d D . . . .
H1D H 0.181617 1.328739 0.961886 0.448 Uiso 1 1 calc R U . . .
H1E H 0.287070 1.272839 0.997572 0.448 Uiso 1 1 calc R U . . .
H1F H 0.103587 1.212046 0.992275 0.448 Uiso 1 1 calc R U . . .
C2 C 0.267(7) 1.102(6) 0.9561(9) 0.28(3) Uani 1 1 d D U . . .
H2D H 0.388352 1.103064 0.954960 0.332 Uiso 1 1 calc R U . . .
H2E H 0.231711 1.002841 0.967802 0.332 Uiso 1 1 calc R U . . .

loop_
_atom_site_aniso_label
_atom_site_aniso_U_11
_atom_site_aniso_U_22
_atom_site_aniso_U_33
_atom_site_aniso_U_23
_atom_site_aniso_U_13
_atom_site_aniso_U_12
Pb1 0.0351(3) 0.0321(3) 0.0514(3) -0.0017(3) 0.0004(3) 0.0015(3)
Br3 0.0501(11) 0.0545(11) 0.0782(14) -0.0066(10) -0.0091(10) 0.0227(9)
Br1 0.0617(13) 0.0755(13) 0.0586(11) -0.0038(9) -0.0017(10) 0.0038(13)
Br2 0.0499(11) 0.0593(11) 0.0898(16) 0.0014(11) -0.0034(11) -0.0242(9)
Br4 0.110(2) 0.0559(12) 0.0532(11) -0.0068(9) 0.0034(12) -0.0098(12)
N1 0.062(10) 0.055(10) 0.082(12) 0.012(9) -0.007(9) -0.003(8)
N2 0.13(2) 0.076(13) 0.083(13) -0.004(10) 0.028(14) 0.021(15)
C8 0.053(12) 0.067(12) 0.065(12) -0.013(10) -0.002(10) 0.014(11)
C7 0.096(18) 0.049(11) 0.077(14) 0.011(11) -0.017(13) 0.003(11)
C14 0.12(2) 0.11(2) 0.030(12) 0.002(13) -0.013(13) 0.018(18)
C9 0.082(15) 0.068(12) 0.028(8) 0.004(7) -0.004(11) -0.001(13)
C10 0.09(2) 0.12(2) 0.081(19) 0.032(18) -0.006(16) -0.042(18)
C11 0.16(4) 0.14(3) 0.12(3) 0.02(3) 0.04(3) -0.08(3)
C12 0.140(16) 0.124(15) 0.119(15) 0.007(11) 0.002(12) -0.003(12)
C13 0.14(3) 0.15(3) 0.09(2) 0.00(2) -0.01(2) 0.05(3)
C5 0.14(3) 0.12(2) 0.13(3) -0.03(2) -0.01(2) 0.03(3)
C4 0.14(3) 0.16(3) 0.12(3) 0.02(2) 0.02(2) 0.02(3)
C3 0.18(2) 0.18(2) 0.18(2) -0.005(13) -0.001(13) 0.004(13)
C6 0.21(4) 0.09(2) 0.12(2) -0.035(18) 0.03(3) 0.03(3)
C1 0.29(8) 0.41(10) 0.19(4) -0.18(6) -0.05(5) 0.11(7)
C2 0.27(3) 0.28(3) 0.28(3) -0.001(13) 0.003(13) 0.002(13)

loop_
_atom_type_symbol
_atom_type_description
_atom_type_scat_dispersion_real
_atom_type_scat_dispersion_imag
_atom_type_scat_source
C C 0.0033 0.0016 'International Tables Vol C Tables 4.2.6.8 and 6.1.1.4'
H H 0.0000 0.0000 'International Tables Vol C Tables 4.2.6.8 and 6.1.1.4'
Br Br -0.2901 2.4595 'International Tables Vol C Tables 4.2.6.8 and 6.1.1.4'
N N 0.0061 0.0033 'International Tables Vol C Tables 4.2.6.8 and 6.1.1.4'
Pb Pb -3.3944 10.1111 'International Tables Vol C Tables 4.2.6.8 and 6.1.1.4'

loop_
_geom_angle_atom_site_label_1
_geom_angle_atom_site_label_2
_geom_angle_atom_site_label_3
_geom_angle
_geom_angle_site_symmetry_1
_geom_angle_site_symmetry_3
_geom_angle_publ_flag
Br3 Pb1 Br3 96.48(3) . 3_656 ?
Br3 Pb1 Br1 88.57(6) . . ?
Br3 Pb1 Br2 90.76(6) . . ?
Br3 Pb1 Br2 176.08(6) . 3_556 ?
Br1 Pb1 Br3 96.43(6) . 3_656 ?
Br1 Pb1 Br2 88.25(6) . 3_556 ?
Br2 Pb1 Br3 81.60(6) 3_556 3_656 ?
Br2 Pb1 Br3 169.43(6) . 3_656 ?
Br2 Pb1 Br1 91.43(6) . . ?
Br2 Pb1 Br2 91.62(2) . 3_556 ?
Br4 Pb1 Br3 89.02(7) . . ?
Br4 Pb1 Br3 84.78(6) . 3_656 ?
Br4 Pb1 Br1 177.42(7) . . ?
Br4 Pb1 Br2 94.19(7) . 3_556 ?
Br4 Pb1 Br2 87.67(7) . . ?
Pb1 Br3 Pb1 142.37(8) . 3_646 ?
Pb1 Br2 Pb1 155.93(8) . 3_546 ?
H1A N1 H1B 109.5 . . ?
H1A N1 H1C 109.5 . . ?
H1B N1 H1C 109.5 . . ?
C8 N1 H1A 109.5 . . ?
C8 N1 H1B 109.5 . . ?
C8 N1 H1C 109.5 . . ?
H2A N2 H2B 109.5 . . ?
H2A N2 H2C 109.5 . . ?
H2B N2 H2C 109.5 . . ?
C5 N2 H2A 109.5 . . ?
C5 N2 H2B 109.5 . . ?
C5 N2 H2C 109.5 . . ?
N1 C8 H8 108.8 . . ?
N1 C8 C7 107.8(15) . . ?
N1 C8 C9 110.0(14) . . ?
C7 C8 H8 108.8 . . ?
C7 C8 C9 112.4(15) . . ?
C9 C8 H8 108.8 . . ?
C8 C7 H7A 108.7 . . ?
C8 C7 H7B 108.7 . . ?
C8 C7 C6 114.1(19) . . ?
H7A C7 H7B 107.6 . . ?
C6 C7 H7A 108.7 . . ?
C6 C7 H7B 108.7 . . ?
C9 C14 H14 120.0 . . ?
C9 C14 C13 120.0 . . ?
C13 C14 H14 120.0 . . ?
C14 C9 C8 120.4(14) . . ?
C10 C9 C8 119.6(14) . . ?
C10 C9 C14 120.0 . . ?
C9 C10 H10 120.0 . . ?
C9 C10 C11 120.0 . . ?
C11 C10 H10 120.0 . . ?
C10 C11 H11 120.0 . . ?
C10 C11 C12 120.0 . . ?
C12 C11 H11 120.0 . . ?
C11 C12 H12 120.0 . . ?
C11 C12 C13 120.0 . . ?
C13 C12 H12 120.0 . . ?
C14 C13 H13 120.0 . . ?
C12 C13 C14 120.0 . . ?
C12 C13 H13 120.0 . . ?
N2 C5 H5A 108.1 . . ?
N2 C5 H5B 108.1 . . ?
N2 C5 C4 117(2) . . ?
H5A C5 H5B 107.3 . . ?
C4 C5 H5A 108.1 . . ?
C4 C5 H5B 108.1 . . ?
C5 C4 H4A 110.5 . . ?
C5 C4 H4B 110.5 . . ?
C5 C4 C3 106.1(16) . . ?
H4A C4 H4B 108.7 . . ?
C3 C4 H4A 110.5 . . ?
C3 C4 H4B 110.5 . . ?
C4 C3 H3A 109.7 . . ?
C4 C3 H3B 109.7 . . ?
H3A C3 H3B 108.2 . . ?
C2 C3 C4 109.8(18) . . ?
C2 C3 H3A 109.7 . . ?
C2 C3 H3B 109.7 . . ?
C7 C6 H6A 109.5 . . ?
C7 C6 H6B 109.5 . . ?
C7 C6 H6C 109.5 . . ?
H6A C6 H6B 109.5 . . ?
H6A C6 H6C 109.5 . . ?
H6B C6 H6C 109.5 . . ?
H1D C1 H1E 109.5 . . ?
H1D C1 H1F 109.5 . . ?
H1E C1 H1F 109.5 . . ?
C2 C1 H1D 109.5 . . ?
C2 C1 H1E 109.5 . . ?
C2 C1 H1F 109.5 . . ?
C3 C2 C1 106.4(18) . . ?
C3 C2 H2D 110.5 . . ?
C3 C2 H2E 110.5 . . ?
C1 C2 H2D 110.5 . . ?
C1 C2 H2E 110.5 . . ?
H2D C2 H2E 108.6 . . ?

loop_
_geom_bond_atom_site_label_1
_geom_bond_atom_site_label_2
_geom_bond_distance
_geom_bond_site_symmetry_2
_geom_bond_publ_flag
Pb1 Br3 2.9587(19) . ?
Pb1 Br3 3.0804(19) 3_656 ?
Pb1 Br1 3.049(2) . ?
Pb1 Br2 3.0633(18) 3_556 ?
Pb1 Br2 2.9753(18) . ?
Pb1 Br4 2.915(2) . ?
N1 H1A 0.8900 . ?
N1 H1B 0.8900 . ?
N1 H1C 0.8900 . ?
N1 C8 1.491(12) . ?
N2 H2A 0.8900 . ?
N2 H2B 0.8900 . ?
N2 H2C 0.8900 . ?
N2 C5 1.45(3) . ?
C8 H8 0.9800 . ?
C8 C7 1.504(12) . ?
C8 C9 1.51(2) . ?
C7 H7A 0.9700 . ?
C7 H7B 0.9700 . ?
C7 C6 1.504(13) . ?
C14 H14 0.9300 . ?
C14 C9 1.3900 . ?
C14 C13 1.3900 . ?
C9 C10 1.3900 . ?
C10 H10 0.9300 . ?
C10 C11 1.3900 . ?
C11 H11 0.9300 . ?
C11 C12 1.3900 . ?
C12 H12 0.9300 . ?
C12 C13 1.3900 . ?
C13 H13 0.9300 . ?
C5 H5A 0.9700 . ?
C5 H5B 0.9700 . ?
C5 C4 1.487(13) . ?
C4 H4A 0.9700 . ?
C4 H4B 0.9700 . ?
C4 C3 1.500(13) . ?
C3 H3A 0.9700 . ?
C3 H3B 0.9700 . ?
C3 C2 1.483(13) . ?
C6 H6A 0.9600 . ?
C6 H6B 0.9600 . ?
C6 H6C 0.9600 . ?
C1 H1D 0.9600 . ?
C1 H1E 0.9600 . ?
C1 H1F 0.9600 . ?
C1 C2 1.505(13) . ?
C2 H2D 0.9700 . ?
C2 H2E 0.9700 . ?

loop_
_geom_torsion_atom_site_label_1
_geom_torsion_atom_site_label_2
_geom_torsion_atom_site_label_3
_geom_torsion_atom_site_label_4
_geom_torsion
_geom_torsion_site_symmetry_1
_geom_torsion_site_symmetry_2
_geom_torsion_site_symmetry_3
_geom_torsion_site_symmetry_4
_geom_torsion_publ_flag
N1 C8 C7 C6 -176(2) . . . . ?
N1 C8 C9 C14 -62.6(17) . . . . ?
N1 C8 C9 C10 118.8(15) . . . . ?
N2 C5 C4 C3 179(3) . . . . ?
C8 C9 C10 C11 178.5(13) . . . . ?
C7 C8 C9 C14 57.5(19) . . . . ?
C7 C8 C9 C10 -121.0(17) . . . . ?
C14 C9 C10 C11 0.0 . . . . ?
C9 C8 C7 C6 63(3) . . . . ?
C9 C14 C13 C12 0.0 . . . . ?
C9 C10 C11 C12 0.0 . . . . ?
C10 C11 C12 C13 0.0 . . . . ?
C11 C12 C13 C14 0.0 . . . . ?
C13 C14 C9 C8 -178.5(14) . . . . ?
C13 C14 C9 C10 0.0 . . . . ?
C5 C4 C3 C2 -169(5) . . . . ?
C4 C3 C2 C1 174(5) . . . . ?
